data_4120741
loop_
_publ_author_name
'Andrew J. Lewis'
'Patrick J. Carroll'
'Eric J. Schelter'

_publ_section_title
;
 Stable Uranium(VI) Methyl and Acetylide Complexes and the Elucidation of
 an Inverse Trans Influence Ligand Series
;
_journal_name_full 'Journal of the American Chemical Society'
_journal_page_first 13185
_journal_page_last 13192
_journal_paper_doi 10.1021/ja406610r
_journal_volume 135
_journal_year 2013
_chemical_formula_sum 'C19 H57 N3 Si6 U'
_chemical_formula_weight 734.25
_space_group_IT_number 161
_symmetry_cell_setting rhombohedral
_symmetry_Int_Tables_number 161
_symmetry_space_group_name_Hall 'R 3 -2"c'
_symmetry_space_group_name_H-M 'R 3 c :H'
_atom_sites_solution_hydrogens geom
_atom_sites_solution_primary direct
_audit_creation_method SHELXL-97
_cell_angle_alpha 90.00
_cell_angle_beta 90.00
_cell_angle_gamma 120.00
_cell_formula_units_Z 6
_cell_length_a 18.476(4)
_cell_length_b 18.476(4)
_cell_length_c 16.940(4)
_cell_measurement_temperature 143(1)
_cell_volume 5007.9(19)
_computing_data_collection 'Bruker APEX2'
_computing_data_reduction 'Bruker SAINT'
_computing_structure_refinement 'SHELXL-97 (Sheldrick, 2008)'
_computing_structure_solution 'SHELXS-97 (Sheldrick, 2008)'
_diffrn_ambient_temperature 143(1)
_diffrn_measured_fraction_theta_full 0.986
_diffrn_measured_fraction_theta_max 0.986
_diffrn_measurement_device 'CCD Area Detector'
_diffrn_measurement_device_type 'Bruker APEXII'
_diffrn_measurement_method 'phi and omega scans'
_diffrn_radiation_monochromator graphite
_diffrn_radiation_source 'sealed tube'
_diffrn_radiation_type MoK\a
_diffrn_radiation_wavelength 0.71073
_diffrn_reflns_av_R_equivalents 0.0244
_diffrn_reflns_av_sigmaI/netI 0.0165
_diffrn_reflns_limit_h_max 23
_diffrn_reflns_limit_h_min -23
_diffrn_reflns_limit_k_max 23
_diffrn_reflns_limit_k_min -23
_diffrn_reflns_limit_l_max 22
_diffrn_reflns_limit_l_min -21
_diffrn_reflns_number 35192
_diffrn_reflns_theta_full 27.63
_diffrn_reflns_theta_max 27.63
_diffrn_reflns_theta_min 2.20
_exptl_absorpt_coefficient_mu 5.088
_exptl_absorpt_correction_T_max 0.7456
_exptl_absorpt_correction_T_min 0.6329
_exptl_absorpt_correction_type multi-scan
_exptl_absorpt_process_details '(SADABS; Sheldrick, 2007)'
_exptl_crystal_density_diffrn 1.461
_exptl_crystal_F_000 2208
_exptl_crystal_size_max 0.30
_exptl_crystal_size_mid 0.28
_exptl_crystal_size_min 0.20
_refine_diff_density_max 2.113
_refine_diff_density_min -1.297
_refine_diff_density_rms 0.361
_refine_ls_abs_structure_details 'Flack H D (1983), Acta Cryst. A39, 876-881'
_refine_ls_abs_structure_Flack -0.006(13)
_refine_ls_extinction_method none
_refine_ls_goodness_of_fit_ref 1.386
_refine_ls_hydrogen_treatment constr
_refine_ls_matrix_type full
_refine_ls_number_parameters 96
_refine_ls_number_reflns 2502
_refine_ls_number_restraints 1
_refine_ls_restrained_S_all 1.386
_refine_ls_R_factor_all 0.0230
_refine_ls_R_factor_gt 0.0210
_refine_ls_shift/su_max 0.001
_refine_ls_shift/su_mean 0.000
_refine_ls_structure_factor_coef Fsqd
_refine_ls_weighting_details 'calc w=1/[\s^2^(Fo^2^)+(0.0483P)^2^+4.8960P] where P=(Fo^2^+2Fc^2^)/3'
_refine_ls_weighting_scheme calc
_refine_ls_wR_factor_gt 0.0707
_refine_ls_wR_factor_ref 0.0868
_reflns_number_gt 2407
_reflns_number_total 2502
_reflns_threshold_expression >2sigma(I)
_cod_data_source_file ja406610r_si_002_3.cif
_cod_data_source_block 4405
_cod_original_cell_volume 5008.1(19)
_cod_original_sg_symbol_H-M 'R 3 c '
_cod_database_code 4120741

loop_
_symmetry_equiv_pos_as_xyz
'x, y, z'
'-y, x-y, z'
'-x+y, -x, z'
'-x+y, y, z+1/2'
'x, x-y, z+1/2'
'-y, -x, z+1/2'
'x+2/3, y+1/3, z+1/3'
'-y+2/3, x-y+1/3, z+1/3'
'-x+y+2/3, -x+1/3, z+1/3'
'-x+y+2/3, y+1/3, z+5/6'
'x+2/3, x-y+1/3, z+5/6'
'-y+2/3, -x+1/3, z+5/6'
'x+1/3, y+2/3, z+2/3'
'-y+1/3, x-y+2/3, z+2/3'
'-x+y+1/3, -x+2/3, z+2/3'
'-x+y+1/3, y+2/3, z+7/6'
'x+1/3, x-y+2/3, z+7/6'
'-y+1/3, -x+2/3, z+7/6'

loop_
_atom_site_label
_atom_site_type_symbol
_atom_site_fract_x
_atom_site_fract_y
_atom_site_fract_z
_atom_site_U_iso_or_equiv
_atom_site_adp_type
_atom_site_occupancy
_atom_site_symmetry_multiplicity
_atom_site_calc_flag
_atom_site_refinement_flags
U1 U 0.6667 0.3333 0.30688(8) 0.02417(10) Uani 1 3 d S
Si1 Si 0.75566(9) 0.52652(13) 0.21084(10) 0.0257(3) Uani 1 1 d .
Si2 Si 0.85351(6) 0.51122(5) 0.34570(7) 0.02657(19) Uani 1 1 d .
N1 N 0.76599(17) 0.46749(17) 0.28491(16) 0.0232(5) Uani 1 1 d .
C1 C 0.6667 0.3333 0.4515(9) 0.038(3) Uani 1 3 d S
H1a H 0.6101 0.3058 0.4704 0.057 Uiso 0.33 1 calc PR
H1b H 0.6957 0.3899 0.4704 0.057 Uiso 0.33 1 calc PR
H1c H 0.6942 0.3043 0.4704 0.057 Uiso 0.33 1 calc PR
C2 C 0.6519(3) 0.4628(3) 0.1598(2) 0.0432(10) Uani 1 1 d .
H2a H 0.6464 0.4109 0.1423 0.065 Uiso 1 1 calc R
H2b H 0.6489 0.4933 0.1152 0.065 Uiso 1 1 calc R
H2c H 0.6076 0.4518 0.1960 0.065 Uiso 1 1 calc R
C3 C 0.7622(3) 0.6239(3) 0.2493(3) 0.0429(9) Uani 1 1 d .
H3a H 0.7208 0.6100 0.2896 0.064 Uiso 1 1 calc R
H3b H 0.7523 0.6525 0.2070 0.064 Uiso 1 1 calc R
H3c H 0.8167 0.6594 0.2710 0.064 Uiso 1 1 calc R
C4 C 0.8339(3) 0.5575(2) 0.1294(2) 0.0367(8) Uani 1 1 d .
H4a H 0.8891 0.5912 0.1504 0.055 Uiso 1 1 calc R
H4b H 0.8234 0.5890 0.0905 0.055 Uiso 1 1 calc R
H4c H 0.8292 0.5083 0.1053 0.055 Uiso 1 1 calc R
C5 C 0.8412(3) 0.5672(3) 0.4319(3) 0.0453(10) Uani 1 1 d .
H5a H 0.8365 0.6138 0.4135 0.068 Uiso 1 1 calc R
H5b H 0.8890 0.5869 0.4658 0.068 Uiso 1 1 calc R
H5c H 0.7917 0.5296 0.4607 0.068 Uiso 1 1 calc R
C6 C 0.9512(2) 0.5892(3) 0.2934(2) 0.0380(9) Uani 1 1 d .
H6a H 0.9588 0.5640 0.2469 0.057 Uiso 1 1 calc R
H6b H 0.9983 0.6066 0.3279 0.057 Uiso 1 1 calc R
H6c H 0.9465 0.6368 0.2787 0.057 Uiso 1 1 calc R
C7 C 0.8735(6) 0.4273(4) 0.3841(5) 0.0408(16) Uani 1 1 d .
H7a H 0.8213 0.3763 0.3906 0.061 Uiso 1 1 calc R
H7b H 0.9016 0.4442 0.4341 0.061 Uiso 1 1 calc R
H7c H 0.9078 0.4185 0.3473 0.061 Uiso 1 1 calc R

loop_
_atom_site_aniso_label
_atom_site_aniso_U_11
_atom_site_aniso_U_22
_atom_site_aniso_U_33
_atom_site_aniso_U_23
_atom_site_aniso_U_13
_atom_site_aniso_U_12
U1 0.02221(11) 0.02221(11) 0.02807(17) 0.000 0.000 0.01111(6)
Si1 0.0255(5) 0.0227(7) 0.0260(7) 0.0035(5) -0.0001(5) 0.0099(5)
Si2 0.0289(5) 0.0262(4) 0.0239(4) -0.0027(4) -0.0041(4) 0.0132(4)
N1 0.0249(14) 0.0261(13) 0.0169(12) -0.0008(10) -0.0014(10) 0.0116(11)
C1 0.031(4) 0.031(4) 0.051(8) 0.000 0.000 0.0156(18)
C2 0.037(2) 0.048(2) 0.031(2) 0.0091(17) -0.0054(15) 0.0111(18)
C3 0.056(3) 0.037(2) 0.045(2) 0.0046(17) 0.0018(19) 0.029(2)
C4 0.040(2) 0.039(2) 0.0290(18) 0.0092(15) 0.0055(15) 0.0188(17)
C5 0.056(3) 0.046(2) 0.036(2) -0.0171(18) -0.0111(19) 0.027(2)
C6 0.0273(18) 0.035(2) 0.042(2) -0.0015(16) -0.0047(15) 0.0080(15)
C7 0.043(4) 0.037(3) 0.043(4) -0.003(2) -0.017(3) 0.020(2)

loop_
_atom_type_symbol
_atom_type_description
_atom_type_scat_dispersion_real
_atom_type_scat_dispersion_imag
_atom_type_scat_source
C C 0.0033 0.0016 'International Tables Vol C Tables 4.2.6.8 and 6.1.1.4'
H H 0.0000 0.0000 'International Tables Vol C Tables 4.2.6.8 and 6.1.1.4'
N N 0.0061 0.0033 'International Tables Vol C Tables 4.2.6.8 and 6.1.1.4'
Si Si 0.0817 0.0704 'International Tables Vol C Tables 4.2.6.8 and 6.1.1.4'
U U -9.6767 9.6646 'International Tables Vol C Tables 4.2.6.8 and 6.1.1.4'

loop_
_geom_angle_atom_site_label_1
_geom_angle_atom_site_label_2
_geom_angle_atom_site_label_3
_geom_angle
_geom_angle_site_symmetry_1
_geom_angle_site_symmetry_3
N1 U1 N1 117.34(4) 3_665 .
N1 U1 N1 117.34(4) 3_665 2_655
N1 U1 N1 117.34(4) . 2_655
N1 U1 C1 99.48(8) 3_665 .
N1 U1 C1 99.48(8) . .
N1 U1 C1 99.48(8) 2_655 .
N1 U1 Si2 26.54(7) 3_665 3_665
N1 U1 Si2 137.62(7) . 3_665
N1 U1 Si2 104.51(7) 2_655 3_665
C1 U1 Si2 78.96(3) . 3_665
N1 U1 Si2 104.51(7) 3_665 .
N1 U1 Si2 26.54(7) . .
N1 U1 Si2 137.62(7) 2_655 .
C1 U1 Si2 78.96(3) . .
Si2 U1 Si2 116.43(2) 3_665 .
N1 U1 Si2 137.62(7) 3_665 2_655
N1 U1 Si2 104.51(7) . 2_655
N1 U1 Si2 26.54(7) 2_655 2_655
C1 U1 Si2 78.96(3) . 2_655
Si2 U1 Si2 116.43(2) 3_665 2_655
Si2 U1 Si2 116.43(2) . 2_655
N1 Si1 C3 112.4(2) . .
N1 Si1 C4 114.57(16) . .
C3 Si1 C4 107.2(2) . .
N1 Si1 C2 109.65(19) . .
C3 Si1 C2 108.6(2) . .
C4 Si1 C2 104.0(2) . .
N1 Si2 C5 112.19(17) . .
N1 Si2 C6 113.06(16) . .
C5 Si2 C6 106.3(2) . .
N1 Si2 C7 110.0(3) . .
C5 Si2 C7 108.3(3) . .
C6 Si2 C7 106.6(3) . .
N1 Si2 U1 35.49(9) . .
C5 Si2 U1 109.68(15) . .
C6 Si2 U1 139.92(13) . .
C7 Si2 U1 78.2(3) . .
Si1 N1 Si2 120.37(17) . .
Si1 N1 U1 121.65(15) . .
Si2 N1 U1 117.97(14) . .

loop_
_geom_bond_atom_site_label_1
_geom_bond_atom_site_label_2
_geom_bond_distance
_geom_bond_site_symmetry_2
U1 N1 2.259(3) 3_665
U1 N1 2.259(3) .
U1 N1 2.259(3) 2_655
U1 C1 2.450(15) .
U1 Si2 3.4361(12) 3_665
U1 Si2 3.4361(12) .
U1 Si2 3.4361(12) 2_655
Si1 N1 1.734(3) .
Si1 C3 1.860(5) .
Si1 C4 1.869(4) .
Si1 C2 1.884(4) .
Si2 N1 1.738(3) .
Si2 C5 1.868(4) .
Si2 C6 1.875(4) .
Si2 C7 1.881(6) .
